data_2219382
loop_
_publ_author_name
'Yao, Xin Jian'
'Xuan, Ya Wen'
'Wu, Wen'

_publ_section_title
;
 Hexaaquazinc(II) dichloride bis(hexamethylenetetramine) tetrahydrate
;
_journal_coeditor_code KP2186
_journal_issue 9
_journal_name_full 'Acta Crystallographica Section E'
_journal_page_first m1132
_journal_paper_doi 10.1107/S1600536808024793
_journal_volume 64
_journal_year 2008
_chemical_formula_iupac '[Zn (H2 O)6] Cl2, 2C6 H12 N4, 4H2 O'
_chemical_formula_moiety 'H12 O6 Zn 2+, 2(Cl -), 2(C6 H12 N4), 4(H2 O)'
_chemical_formula_sum 'C12 H44 Cl2 N8 O10 Zn'
_chemical_formula_weight 596.84
_chemical_name_systematic
;
Hexaaquazinc(II) dichloride bis(hexamethylenetetramine) tetrahydrate
;
_space_group_IT_number 2
_symmetry_cell_setting triclinic
_symmetry_space_group_name_Hall '-P 1'
_symmetry_space_group_name_H-M 'P -1'
_atom_sites_solution_hydrogens geom
_atom_sites_solution_primary direct
_atom_sites_solution_secondary difmap
_audit_creation_method SHELXL-97
_cell_angle_alpha 119.5210(10)
_cell_angle_beta 94.218(2)
_cell_angle_gamma 100.969(2)
_cell_formula_units_Z 1
_cell_length_a 9.345(3)
_cell_length_b 9.4176(15)
_cell_length_c 9.4535(15)
_cell_measurement_reflns_used 2143
_cell_measurement_temperature 291(2)
_cell_measurement_theta_max 25.5
_cell_measurement_theta_min 2.5
_cell_volume 697.0(3)
_computing_cell_refinement 'SAINT (Bruker, 2002)'
_computing_data_collection 'SMART (Bruker, 2002)'
_computing_data_reduction 'SAINT (Bruker, 2002)'
_computing_molecular_graphics 'SHELXTL (Sheldrick, 2008)'
_computing_publication_material 'SHELXTL (Sheldrick, 2008)'
_computing_structure_refinement 'SHELXL97 (Sheldrick, 2008)'
_computing_structure_solution 'SHELXS97 (Sheldrick, 2008)'
_diffrn_ambient_temperature 291(2)
_diffrn_detector_area_resol_mean 0
_diffrn_measured_fraction_theta_full 0.989
_diffrn_measured_fraction_theta_max 0.989
_diffrn_measurement_device_type 'Bruker SMART CCD area-detector'
_diffrn_measurement_method '\f and \w'
_diffrn_radiation_monochromator graphite
_diffrn_radiation_source 'fine-focus sealed tube'
_diffrn_radiation_type MoK\a
_diffrn_radiation_wavelength 0.71073
_diffrn_reflns_av_R_equivalents 0.0177
_diffrn_reflns_av_sigmaI/netI 0.0224
_diffrn_reflns_limit_h_max 11
_diffrn_reflns_limit_h_min -11
_diffrn_reflns_limit_k_max 11
_diffrn_reflns_limit_k_min -11
_diffrn_reflns_limit_l_max 11
_diffrn_reflns_limit_l_min -11
_diffrn_reflns_number 5184
_diffrn_reflns_theta_full 25.50
_diffrn_reflns_theta_max 25.50
_diffrn_reflns_theta_min 2.50
_diffrn_standards_decay_% 0
_diffrn_standards_interval_count 0
_diffrn_standards_interval_time 0
_diffrn_standards_number 0
_exptl_absorpt_coefficient_mu 1.128
_exptl_absorpt_correction_T_max 0.8490
_exptl_absorpt_correction_T_min 0.6895
_exptl_absorpt_correction_type multi-scan
_exptl_absorpt_process_details '(SADABS; Sheldrick, 1996)'
_exptl_crystal_colour colorless
_exptl_crystal_density_diffrn 1.422
_exptl_crystal_density_method 'not measured'
_exptl_crystal_description block
_exptl_crystal_F_000 316
_exptl_crystal_size_max 0.36
_exptl_crystal_size_mid 0.29
_exptl_crystal_size_min 0.15
_refine_diff_density_max 0.512
_refine_diff_density_min -0.675
_refine_ls_extinction_method none
_refine_ls_goodness_of_fit_ref 1.051
_refine_ls_hydrogen_treatment constr
_refine_ls_matrix_type full
_refine_ls_number_parameters 151
_refine_ls_number_reflns 2576
_refine_ls_number_restraints 0
_refine_ls_restrained_S_all 1.051
_refine_ls_R_factor_all 0.0392
_refine_ls_R_factor_gt 0.0377
_refine_ls_shift/su_max 0.000
_refine_ls_shift/su_mean 0.000
_refine_ls_structure_factor_coef Fsqd
_refine_ls_weighting_details 'calc w=1/[\s^2^(Fo^2^)+(0.0645P)^2^+0.6988P] where P=(Fo^2^+2Fc^2^)/3'
_refine_ls_weighting_scheme calc
_refine_ls_wR_factor_gt 0.1109
_refine_ls_wR_factor_ref 0.1128
_reflns_number_gt 2466
_reflns_number_total 2576
_reflns_threshold_expression I>2\s(I)
_cod_data_source_file kp2186.cif
_cod_data_source_block I
_cod_depositor_comments
;
The following automatic conversions were performed:
'_symmetry_cell_setting' value 'Triclinic' changed to 'triclinic'
according to '/home/saulius/struct/CIF-dictionaries/cif_core.dic'
dictionary named 'cif_core.dic' version 2.4.1 from 2010-06-29.

Automatic conversion script
Id: cif_fix_enum 1527 2010-12-29 10:47:43Z saulius 

The following automatic conversions were performed:

'_symmetry_cell_setting' value 'Triclinic' changed to 'triclinic'
according to /home/saulius/struct/CIF-dictionaries/cif_core.dic
dictionary named 'cif_core.dic' version 2.4.1 from 2010-06-29.

Automatic conversion script
Id: cif_fix_values 1715 2011-07-08 13:25:40Z adriana 
;
_cod_database_code 2219382
_cod_database_fobs_code 2219382

loop_
_symmetry_equiv_pos_as_xyz
'x, y, z'
'-x, -y, -z'

loop_
_atom_site_type_symbol
_atom_site_label
_atom_site_fract_x
_atom_site_fract_y
_atom_site_fract_z
_atom_site_U_iso_or_equiv
_atom_site_adp_type
_atom_site_calc_flag
_atom_site_refinement_flags
_atom_site_occupancy
Zn Zn1 0.5000 0.0000 0.0000 0.02942(16) Uani d S 1
Cl Cl1 0.18939(10) 0.17479(10) 0.43496(10) 0.0530(2) Uani d . 1
O O1 0.3835(2) 0.1347(2) -0.0573(2) 0.0385(5) Uani d . 1
H H1W 0.3888 0.2257 0.0269 0.058 Uiso d R 1
H H2W 0.3035 0.0961 -0.1235 0.058 Uiso d R 1
O O2 0.6192(2) 0.2238(2) 0.1987(2) 0.0445(5) Uani d . 1
H H3W 0.6176 0.2521 0.2964 0.067 Uiso d R 1
H H4W 0.6833 0.2949 0.1930 0.067 Uiso d R 1
O O3 0.3580(2) -0.0281(3) 0.1463(3) 0.0449(5) Uani d . 1
H H5W 0.3405 0.0629 0.2078 0.067 Uiso d R 1
H H6W 0.3658 -0.0839 0.1907 0.067 Uiso d R 1
O O4 0.1961(2) 0.5028(3) 0.7778(3) 0.0453(5) Uani d . 1
H H7W 0.2082 0.4201 0.6931 0.068 Uiso d R 1
H H8W 0.1053 0.4939 0.7784 0.068 Uiso d R 1
O O5 0.1487(3) 0.0521(4) 0.7002(4) 0.0734(8) Uani d . 1
H H9W 0.1699 0.0950 0.6431 0.110 Uiso d R 1
H H10W 0.0600 -0.0024 0.6715 0.110 Uiso d R 1
N N1 0.3345(3) 0.7407(3) 0.2554(3) 0.0330(5) Uani d . 1
N N2 0.3362(3) 0.6543(3) 0.4602(3) 0.0333(5) Uani d . 1
N N3 0.3418(3) 0.4524(3) 0.1728(3) 0.0321(5) Uani d . 1
N N4 0.1152(2) 0.5427(3) 0.2441(3) 0.0340(5) Uani d . 1
C C1 0.3865(3) 0.7935(3) 0.4289(3) 0.0356(6) Uani d . 1
H H1A 0.3492 0.8886 0.5010 0.043 Uiso calc R 1
H H1B 0.4942 0.8302 0.4552 0.043 Uiso calc R 1
C C2 0.3944(3) 0.5116(3) 0.3488(3) 0.0342(6) Uani d . 1
H H2A 0.3628 0.4191 0.3677 0.041 Uiso calc R 1
H H2B 0.5022 0.5466 0.3743 0.041 Uiso calc R 1
C C3 0.1782(3) 0.4021(3) 0.1376(3) 0.0381(6) Uani d . 1
H H3A 0.1440 0.3088 0.1546 0.046 Uiso calc R 1
H H3B 0.1422 0.3632 0.0223 0.046 Uiso calc R 1
C C4 0.1706(3) 0.6838(4) 0.2176(4) 0.0375(6) Uani d . 1
H H4A 0.1348 0.6480 0.1032 0.045 Uiso calc R 1
H H4B 0.1311 0.7778 0.2876 0.045 Uiso calc R 1
C C5 0.3925(3) 0.5955(4) 0.1482(3) 0.0353(6) Uani d . 1
H H5A 0.3595 0.5592 0.0331 0.042 Uiso calc R 1
H H5B 0.5003 0.6306 0.1729 0.042 Uiso calc R 1
C C6 0.1728(3) 0.5995(4) 0.4186(3) 0.0369(6) Uani d . 1
H H6A 0.1333 0.6925 0.4910 0.044 Uiso calc R 1
H H6B 0.1386 0.5076 0.4377 0.044 Uiso calc R 1

loop_
_atom_site_aniso_label
_atom_site_aniso_U_11
_atom_site_aniso_U_22
_atom_site_aniso_U_33
_atom_site_aniso_U_12
_atom_site_aniso_U_13
_atom_site_aniso_U_23
Zn1 0.0395(3) 0.0233(2) 0.0250(2) 0.00991(17) 0.00711(17) 0.01148(18)
Cl1 0.0591(5) 0.0399(4) 0.0534(5) 0.0135(3) 0.0246(4) 0.0173(4)
O1 0.0604(11) 0.0278(9) 0.0329(10) 0.0192(8) -0.0009(8) 0.0105(8)
O2 0.0710(13) 0.0280(10) 0.0220(9) -0.0076(9) 0.0009(9) 0.0081(8)
O3 0.0675(14) 0.0422(11) 0.0548(12) 0.0327(10) 0.0401(11) 0.0367(10)
O4 0.0398(11) 0.0386(11) 0.0417(11) 0.0003(9) 0.0055(9) 0.0130(9)
O5 0.0604(16) 0.086(2) 0.0720(18) 0.0027(14) -0.0156(13) 0.0485(16)
N1 0.0423(12) 0.0298(11) 0.0371(12) 0.0160(10) 0.0161(10) 0.0214(10)
N2 0.0426(12) 0.0285(11) 0.0242(10) 0.0036(9) 0.0050(9) 0.0125(9)
N3 0.0407(12) 0.0255(11) 0.0275(11) 0.0144(9) 0.0046(9) 0.0102(9)
N4 0.0345(11) 0.0289(11) 0.0335(11) 0.0088(9) 0.0063(9) 0.0124(9)
C1 0.0433(15) 0.0221(12) 0.0348(14) 0.0048(10) 0.0100(11) 0.0110(11)
C2 0.0432(15) 0.0284(13) 0.0326(13) 0.0090(11) 0.0007(11) 0.0178(11)
C3 0.0417(15) 0.0264(13) 0.0327(14) 0.0086(11) -0.0005(11) 0.0066(11)
C4 0.0443(15) 0.0376(15) 0.0404(15) 0.0219(12) 0.0136(12) 0.0226(12)
C5 0.0452(15) 0.0399(15) 0.0314(13) 0.0217(12) 0.0167(11) 0.0214(12)
C6 0.0427(15) 0.0337(14) 0.0326(14) 0.0055(11) 0.0128(11) 0.0167(11)

loop_
_atom_type_symbol
_atom_type_description
_atom_type_scat_dispersion_real
_atom_type_scat_dispersion_imag
_atom_type_scat_source
C C 0.0033 0.0016 'International Tables Vol C Tables 4.2.6.8 and 6.1.1.4'
H H 0.0000 0.0000 'International Tables Vol C Tables 4.2.6.8 and 6.1.1.4'
N N 0.0061 0.0033 'International Tables Vol C Tables 4.2.6.8 and 6.1.1.4'
O O 0.0106 0.0060 'International Tables Vol C Tables 4.2.6.8 and 6.1.1.4'
Cl Cl 0.1484 0.1585 'International Tables Vol C Tables 4.2.6.8 and 6.1.1.4'
Zn Zn 0.2839 1.4301 'International Tables Vol C Tables 4.2.6.8 and 6.1.1.4'

loop_
_geom_angle_atom_site_label_1
_geom_angle_atom_site_label_2
_geom_angle_atom_site_label_3
_geom_angle_site_symmetry_1
_geom_angle_site_symmetry_3
_geom_angle
O2 Zn1 O2 2_655 . 180.00(11)
O2 Zn1 O1 2_655 . 92.66(8)
O2 Zn1 O1 . . 87.34(8)
O2 Zn1 O1 2_655 2_655 87.34(8)
O2 Zn1 O1 . 2_655 92.66(8)
O1 Zn1 O1 . 2_655 180.00(12)
O2 Zn1 O3 2_655 2_655 89.59(9)
O2 Zn1 O3 . 2_655 90.41(9)
O1 Zn1 O3 . 2_655 86.57(8)
O1 Zn1 O3 2_655 2_655 93.43(8)
O2 Zn1 O3 2_655 . 90.41(9)
O2 Zn1 O3 . . 89.59(9)
O1 Zn1 O3 . . 93.43(8)
O1 Zn1 O3 2_655 . 86.57(8)
O3 Zn1 O3 2_655 . 180.00(19)
Zn1 O1 H1W . . 109.5
Zn1 O1 H2W . . 126.6
H1W O1 H2W . . 113.2
Zn1 O2 H3W . . 124.5
Zn1 O2 H4W . . 124.2
H3W O2 H4W . . 111.0
Zn1 O3 H5W . . 109.6
Zn1 O3 H6W . . 123.5
H5W O3 H6W . . 113.5
H7W O4 H8W . . 110.1
H9W O5 H10W . . 111.5
C1 N1 C4 . . 108.4(2)
C1 N1 C5 . . 108.2(2)
C4 N1 C5 . . 108.3(2)
C6 N2 C2 . . 108.5(2)
C6 N2 C1 . . 108.5(2)
C2 N2 C1 . . 108.0(2)
C3 N3 C5 . . 108.7(2)
C3 N3 C2 . . 108.4(2)
C5 N3 C2 . . 107.9(2)
C4 N4 C3 . . 108.0(2)
C4 N4 C6 . . 108.1(2)
C3 N4 C6 . . 107.8(2)
N1 C1 N2 . . 111.7(2)
N1 C1 H1A . . 109.3
N2 C1 H1A . . 109.3
N1 C1 H1B . . 109.3
N2 C1 H1B . . 109.3
H1A C1 H1B . . 107.9
N2 C2 N3 . . 111.6(2)
N2 C2 H2A . . 109.3
N3 C2 H2A . . 109.3
N2 C2 H2B . . 109.3
N3 C2 H2B . . 109.3
H2A C2 H2B . . 108.0
N3 C3 N4 . . 112.2(2)
N3 C3 H3A . . 109.2
N4 C3 H3A . . 109.2
N3 C3 H3B . . 109.2
N4 C3 H3B . . 109.2
H3A C3 H3B . . 107.9
N1 C4 N4 . . 112.2(2)
N1 C4 H4A . . 109.2
N4 C4 H4A . . 109.2
N1 C4 H4B . . 109.2
N4 C4 H4B . . 109.2
H4A C4 H4B . . 107.9
N3 C5 N1 . . 111.7(2)
N3 C5 H5A . . 109.3
N1 C5 H5A . . 109.3
N3 C5 H5B . . 109.3
N1 C5 H5B . . 109.3
H5A C5 H5B . . 108.0
N2 C6 N4 . . 112.0(2)
N2 C6 H6A . . 109.2
N4 C6 H6A . . 109.2
N2 C6 H6B . . 109.2
N4 C6 H6B . . 109.2
H6A C6 H6B . . 107.9

loop_
_geom_bond_atom_site_label_1
_geom_bond_atom_site_label_2
_geom_bond_site_symmetry_2
_geom_bond_distance
Zn1 O2 2_655 2.0269(18)
Zn1 O2 . 2.0269(18)
Zn1 O1 . 2.0507(17)
Zn1 O1 2_655 2.0507(17)
Zn1 O3 2_655 2.0595(18)
Zn1 O3 . 2.0595(18)
O1 H1W . 0.8223
O1 H2W . 0.8281
O2 H3W . 0.8279
O2 H4W . 0.8360
O3 H5W . 0.8221
O3 H6W . 0.8267
O4 H7W . 0.8326
O4 H8W . 0.8374
O5 H9W . 0.8338
O5 H10W . 0.8316
N1 C1 . 1.470(4)
N1 C4 . 1.476(4)
N1 C5 . 1.479(3)
N2 C6 . 1.471(4)
N2 C2 . 1.476(3)
N2 C1 . 1.481(3)
N3 C3 . 1.472(4)
N3 C5 . 1.476(3)
N3 C2 . 1.477(3)
N4 C4 . 1.477(4)
N4 C3 . 1.478(3)
N4 C6 . 1.479(4)
C1 H1A . 0.9700
C1 H1B . 0.9700
C2 H2A . 0.9700
C2 H2B . 0.9700
C3 H3A . 0.9700
C3 H3B . 0.9700
C4 H4A . 0.9700
C4 H4B . 0.9700
C5 H5A . 0.9700
C5 H5B . 0.9700
C6 H6A . 0.9700
C6 H6B . 0.9700

loop_
_geom_hbond_atom_site_label_D
_geom_hbond_atom_site_label_H
_geom_hbond_atom_site_label_A
_geom_hbond_site_symmetry_A
_geom_hbond_distance_DH
_geom_hbond_distance_HA
_geom_hbond_distance_DA
_geom_hbond_angle_DHA
O1 H1W N3 . 0.82 2.05 2.827(3) 157.6
O1 H2W O5 1_554 0.83 1.94 2.743(3) 162.0
O2 H3W N2 2_666 0.83 1.99 2.804(3) 166.6
O2 H4W O4 2_666 0.84 1.90 2.711(3) 164.6
O3 H5W Cl1 . 0.82 2.55 3.197(2) 136.6
O3 H6W N1 1_545 0.83 2.01 2.813(3) 164.9
O4 H7W Cl1 . 0.83 2.36 3.175(2) 168.2
O4 H8W N4 2_566 0.84 2.00 2.835(3) 174.4
O5 H9W Cl1 . 0.83 2.43 3.255(3) 168.4
O5 H10W Cl1 2_556 0.83 2.38 3.213(3) 174.8

loop_
_geom_torsion_atom_site_label_1
_geom_torsion_atom_site_label_2
_geom_torsion_atom_site_label_3
_geom_torsion_atom_site_label_4
_geom_torsion
C4 N1 C1 N2 58.4(3)
C5 N1 C1 N2 -58.8(3)
C6 N2 C1 N1 -58.6(3)
C2 N2 C1 N1 58.9(3)
C6 N2 C2 N3 58.3(3)
C1 N2 C2 N3 -59.1(3)
C3 N3 C2 N2 -58.2(3)
C5 N3 C2 N2 59.4(3)
C5 N3 C3 N4 -58.3(3)
C2 N3 C3 N4 58.7(3)
C4 N4 C3 N3 58.0(3)
C6 N4 C3 N3 -58.6(3)
C1 N1 C4 N4 -58.6(3)
C5 N1 C4 N4 58.6(3)
C3 N4 C4 N1 -58.3(3)
C6 N4 C4 N1 58.1(3)
C3 N3 C5 N1 58.1(3)
C2 N3 C5 N1 -59.2(3)
C1 N1 C5 N3 59.2(3)
C4 N1 C5 N3 -58.1(3)
C2 N2 C6 N4 -58.8(3)
C1 N2 C6 N4 58.4(3)
C4 N4 C6 N2 -58.0(3)
C3 N4 C6 N2 58.5(3)
